data_7155886
loop_
_publ_author_name
'Ikai, Tomoyuki'
'Wada, Yuya'
'Awata, Seiya'
'Yun, Changsik'
'Maeda, Katsuhiro'
'Mizuno, Motohiro'
'Swager, Timothy M.'

_publ_section_title
;
 Chiral triptycene-pyrene \p-conjugated chromophores with circularly
 polarized luminescence
;
_journal_name_full 'Org. Biomol. Chem.'
_journal_paper_doi 10.1039/C7OB02046E
_journal_year 2017
_chemical_absolute_configuration ad
_chemical_formula_sum 'C39.5 H25.65 Cl4.35 N2 O2'
_chemical_formula_weight 714.39
_space_group_crystal_system tetragonal
_space_group_IT_number 76
_space_group_name_Hall 'P 4w'
_space_group_name_H-M_alt 'P 41'
_symmetry_space_group_name_Hall 'P 4w'
_symmetry_space_group_name_H-M 'P 41'
_atom_sites_solution_hydrogens geom
_atom_sites_solution_primary direct
_atom_sites_solution_secondary difmap
_audit_creation_method SHELXL-2014/7
_audit_update_record
;
2017-04-26 deposited with the CCDC.
2017-09-20 downloaded from the CCDC.
;
_cell_angle_alpha 90
_cell_angle_beta 90
_cell_angle_gamma 90
_cell_formula_units_Z 8
_cell_length_a 12.4015(3)
_cell_length_b 12.4015(3)
_cell_length_c 44.3208(11)
_cell_measurement_reflns_used 9796
_cell_measurement_temperature 100(2)
_cell_measurement_theta_max 69.31
_cell_measurement_theta_min 3.70
_cell_volume 6816.4(3)
_computing_cell_refinement 'SAINT 7.46A (Bruker-AXS, 2015)'
_computing_data_collection 'APEX2 v2011.4.0 (Bruker-AXS, 2015)'
_computing_data_reduction 'SAINT 7.46A (Bruker-AXS, 2015)'
_computing_molecular_graphics 'Bruker SHELXTL'
_computing_publication_material 'Bruker SHELXTL'
_computing_structure_refinement 'SHELXL-2014/7 (Sheldrick, 2014)'
_computing_structure_solution 'SHELXT-2015 (Sheldrick, 2015)'
_diffrn_ambient_temperature 100(2)
_diffrn_detector_area_resol_mean 8.3
_diffrn_measured_fraction_theta_full 1.000
_diffrn_measured_fraction_theta_max 1.000
_diffrn_measurement_device_type 'Bruker Smart APEX2 CCD'
_diffrn_measurement_method '\f and \w scans'
_diffrn_radiation_type CuK\a
_diffrn_radiation_wavelength 1.54178
_diffrn_reflns_av_R_equivalents 0.0495
_diffrn_reflns_av_unetI/netI 0.0282
_diffrn_reflns_Laue_measured_fraction_full 1.000
_diffrn_reflns_Laue_measured_fraction_max 1.000
_diffrn_reflns_limit_h_max 14
_diffrn_reflns_limit_h_min -13
_diffrn_reflns_limit_k_max 14
_diffrn_reflns_limit_k_min -14
_diffrn_reflns_limit_l_max 53
_diffrn_reflns_limit_l_min -53
_diffrn_reflns_number 118581
_diffrn_reflns_point_group_measured_fraction_full 1.000
_diffrn_reflns_point_group_measured_fraction_max 1.000
_diffrn_reflns_theta_full 67.679
_diffrn_reflns_theta_max 68.243
_diffrn_reflns_theta_min 3.564
_diffrn_source 'I\mS micro-focus sealed tube, multilayer optics'
_exptl_absorpt_coefficient_mu 3.715
_exptl_absorpt_correction_T_max 0.7533
_exptl_absorpt_correction_T_min 0.5277
_exptl_absorpt_correction_type multi-scan
_exptl_absorpt_process_details 'SADABS (Sheldrick, 2009)'
_exptl_crystal_colour colourless
_exptl_crystal_density_diffrn 1.392
_exptl_crystal_density_method 'not measured'
_exptl_crystal_description plate
_exptl_crystal_F_000 2932
_exptl_crystal_size_max 0.310
_exptl_crystal_size_mid 0.300
_exptl_crystal_size_min 0.065
_refine_diff_density_max 0.357
_refine_diff_density_min -0.988
_refine_diff_density_rms 0.089
_refine_ls_abs_structure_details
; 
 Refined as an inversion twin. 
;
_refine_ls_abs_structure_Flack 0.09(3)
_refine_ls_extinction_method none
_refine_ls_goodness_of_fit_ref 1.146
_refine_ls_hydrogen_treatment constr
_refine_ls_matrix_type full
_refine_ls_number_parameters 956
_refine_ls_number_reflns 12478
_refine_ls_number_restraints 1127
_refine_ls_restrained_S_all 1.143
_refine_ls_R_factor_all 0.0727
_refine_ls_R_factor_gt 0.0723
_refine_ls_shift/su_max 0.000
_refine_ls_shift/su_mean 0.000
_refine_ls_structure_factor_coef Fsqd
_refine_ls_weighting_details 'w=1/[\s^2^(Fo^2^)+(0.0830P)^2^+16.9127P] where P=(Fo^2^+2Fc^2^)/3'
_refine_ls_weighting_scheme calc
_refine_ls_wR_factor_gt 0.1932
_refine_ls_wR_factor_ref 0.1935
_reflns_Friedel_coverage 0.972
_reflns_Friedel_fraction_full 1.000
_reflns_Friedel_fraction_max 1.000
_reflns_number_gt 12367
_reflns_number_total 12478
_reflns_threshold_expression 'I > 2\s(I)'
_cod_data_source_file c7ob02046e2.cif
_cod_data_source_block X17096
_cod_original_cell_volume 6816.4(4)
_cod_original_formula_sum 'C39.50 H25.65 Cl4.35 N2 O2'
_cod_database_code 7155886
_shelx_shelxl_version_number 2014/7
_shelx_space_group_comment
; 
The symmetry employed for this shelxl refinement is uniquely defined 
by the following loop, which should always be used as a source of 
symmetry information in preference to the above space-group names. 
They are only intended as comments. 
;
_shelx_estimated_absorpt_t_min 0.392
_shelx_estimated_absorpt_t_max 0.794

loop_
_space_group_symop_operation_xyz
'x, y, z'
'-x, -y, z+1/2'
'-y, x, z+1/4'
'y, -x, z+3/4'

loop_
_atom_site_label
_atom_site_type_symbol
_atom_site_fract_x
_atom_site_fract_y
_atom_site_fract_z
_atom_site_U_iso_or_equiv
_atom_site_adp_type
_atom_site_occupancy
_atom_site_site_symmetry_order
_atom_site_calc_flag
_atom_site_refinement_flags_posn
_atom_site_refinement_flags_adp
_atom_site_refinement_flags_occupancy
_atom_site_disorder_assembly
_atom_site_disorder_group
C1 C 0.2990(6) 0.5275(5) 0.53172(16) 0.0255(15) Uani 1 1 d D . . . .
C2 C 0.2526(5) 0.5980(6) 0.51195(18) 0.0283(16) Uani 1 1 d D . . . .
H2A H 0.1769 0.5965 0.5086 0.034 Uiso 1 1 calc R U . . .
C3 C 0.3176(6) 0.6728(5) 0.49654(16) 0.0253(15) Uani 1 1 d D . . . .
H3A H 0.2853 0.7224 0.4829 0.030 Uiso 1 1 calc R U . . .
C4 C 0.4268(6) 0.6751(6) 0.50093(16) 0.0261(14) Uani 1 1 d D . . . .
C5 C 0.4759(5) 0.6026(5) 0.52134(15) 0.0230(14) Uani 1 1 d D . . . .
H5 H 0.5514 0.6049 0.5248 0.028 Uiso 1 1 calc R U . . .
C6 C 0.4117(5) 0.5281(6) 0.53626(15) 0.0252(14) Uani 1 1 d D . . . .
C7 C 0.4491(6) 0.4403(6) 0.55792(15) 0.0258(15) Uani 1 1 d D . . . .
H7 H 0.5289 0.4408 0.5611 0.031 Uiso 1 1 calc R U . . .
C8 C 0.4095(5) 0.3365(6) 0.54454(15) 0.0260(15) Uani 1 1 d D . . . .
C9 C 0.4704(5) 0.2463(6) 0.53708(15) 0.0224(14) Uani 1 1 d D . . . .
H9 H 0.5455 0.2456 0.5413 0.027 Uiso 1 1 calc R U . . .
C10 C 0.4232(5) 0.1574(6) 0.52363(15) 0.0234(14) Uani 1 1 d D . . . .
H10 H 0.4653 0.0959 0.5187 0.028 Uiso 1 1 calc R U . . .
C11 C 0.3135(5) 0.1593(5) 0.51746(15) 0.0229(14) Uani 1 1 d D . . . .
C12 C 0.2508(5) 0.2468(6) 0.52541(16) 0.0252(14) Uani 1 1 d D . . . .
H12 H 0.1755 0.2465 0.5214 0.030 Uiso 1 1 calc R U . . .
C13 C 0.2980(5) 0.3346(5) 0.53930(15) 0.0204(13) Uani 1 1 d D . . . .
C14 C 0.2429(6) 0.4376(6) 0.54935(17) 0.0292(16) Uani 1 1 d D . . . .
H14 H 0.1632 0.4362 0.5460 0.035 Uiso 1 1 calc R U . . .
C15 C 0.2730(6) 0.4555(6) 0.58221(17) 0.0305(16) Uani 1 1 d D . . . .
C16 C 0.2046(7) 0.4668(7) 0.60666(18) 0.0373(19) Uani 1 1 d D . . . .
H16 H 0.1286 0.4666 0.6038 0.045 Uiso 1 1 calc R U . . .
C17 C 0.2478(8) 0.4785(8) 0.6353(2) 0.047(2) Uani 1 1 d D . . . .
H17 H 0.2005 0.4858 0.6520 0.056 Uiso 1 1 calc R U . . .
C18 C 0.3571(9) 0.4799(8) 0.6401(2) 0.049(2) Uani 1 1 d D . . . .
H18 H 0.3847 0.4894 0.6599 0.058 Uiso 1 1 calc R U . . .
C19 C 0.4277(7) 0.4674(7) 0.61573(18) 0.0389(19) Uani 1 1 d D . . . .
H19 H 0.5035 0.4662 0.6189 0.047 Uiso 1 1 calc R U . . .
C20 C 0.3864(6) 0.4568(6) 0.58727(17) 0.0300(16) Uani 1 1 d D . . . .
N1 N 0.4918(4) 0.7500(5) 0.48509(13) 0.0238(12) Uani 1 1 d D . . . .
H1 H 0.4771 0.8192 0.4866 0.029 Uiso 1 1 calc R U . . .
O1 O 0.6011(4) 0.6237(4) 0.46542(12) 0.0291(11) Uani 1 1 d D . . . .
C21 C 0.5753(6) 0.7188(5) 0.46783(16) 0.0245(14) Uani 1 1 d D . . . .
C22 C 0.6420(5) 0.8044(6) 0.45265(15) 0.0239(14) Uani 1 1 d D . . . .
C23 C 0.6154(6) 0.9131(6) 0.45113(18) 0.0308(16) Uani 1 1 d D . . . .
H23 H 0.5500 0.9373 0.4600 0.037 Uiso 1 1 calc R U . . .
C24 C 0.6809(6) 0.9854(6) 0.43722(18) 0.0328(17) Uani 1 1 d D . . . .
H24 H 0.6594 1.0589 0.4363 0.039 Uiso 1 1 calc R U . . .
C25 C 0.7779(6) 0.9553(6) 0.42438(17) 0.0305(16) Uani 1 1 d D . . . .
C26 C 0.8047(6) 0.8454(7) 0.4256(2) 0.041(2) Uani 1 1 d D . . . .
H26 H 0.8698 0.8216 0.4165 0.050 Uiso 1 1 calc R U . . .
C27 C 0.7394(7) 0.7715(7) 0.4396(2) 0.0390(19) Uani 1 1 d D . . . .
H27 H 0.7602 0.6979 0.4405 0.047 Uiso 1 1 calc R U . . .
C28 C 0.8499(6) 1.0308(7) 0.41039(19) 0.0355(18) Uani 1 1 d D . . . .
C29 C 0.9079(8) 1.0922(9) 0.3991(2) 0.049(2) Uani 1 1 d D . . . .
H29 H 0.9553 1.1425 0.3899 0.059 Uiso 1 1 calc R U . . .
N2 N 0.2587(4) 0.0728(5) 0.50290(13) 0.0226(12) Uani 1 1 d D . . . .
H2 H 0.1878 0.0747 0.5037 0.027 Uiso 1 1 calc R U . . .
O2 O 0.4000(4) -0.0309(4) 0.48698(13) 0.0304(11) Uani 1 1 d D . . . .
C31 C 0.3016(5) -0.0112(6) 0.48806(16) 0.0263(15) Uani 1 1 d D . . . .
C32 C 0.2255(5) -0.0828(6) 0.47173(16) 0.0275(15) Uani 1 1 d D . . . .
C33 C 0.2557(7) -0.1234(6) 0.44375(17) 0.0331(17) Uani 1 1 d D . . . .
H33 H 0.3208 -0.0996 0.4347 0.040 Uiso 1 1 calc R U . . .
C34 C 0.1927(7) -0.1970(6) 0.42922(19) 0.0363(18) Uani 1 1 d D . . . .
H34 H 0.2146 -0.2242 0.4101 0.044 Uiso 1 1 calc R U . . .
C35 C 0.0971(6) -0.2328(6) 0.4420(2) 0.0378(19) Uani 1 1 d D . . . .
C36 C 0.0659(6) -0.1922(7) 0.4693(2) 0.041(2) Uani 1 1 d D . . . .
H36 H 0.0003 -0.2164 0.4781 0.049 Uiso 1 1 calc R U . . .
C37 C 0.1281(6) -0.1163(7) 0.4845(2) 0.0363(18) Uani 1 1 d D . . . .
H37 H 0.1048 -0.0876 0.5033 0.044 Uiso 1 1 calc R U . . .
C38 C 0.0339(8) -0.3161(8) 0.4276(3) 0.052(3) Uani 1 1 d D . . . .
C39 C -0.0185(8) -0.3819(9) 0.4158(3) 0.065(3) Uani 1 1 d D . . . .
H39 H -0.0612 -0.4354 0.4062 0.078 Uiso 1 1 calc R U . . .
C41 C 0.1330(5) 0.3591(5) 0.45340(15) 0.0184(13) Uani 1 1 d D . . . .
C42 C 0.0612(5) 0.4042(6) 0.47339(16) 0.0246(14) Uani 1 1 d D . . . .
H42 H 0.0620 0.4798 0.4768 0.029 Uiso 1 1 calc R U . . .
C43 C -0.0126(5) 0.3396(6) 0.48866(16) 0.0258(15) Uani 1 1 d D . . . .
H43 H -0.0610 0.3706 0.5028 0.031 Uiso 1 1 calc R U . . .
C44 C -0.0148(5) 0.2296(5) 0.48304(15) 0.0193(13) Uani 1 1 d D . . . .
C45 C 0.0559(5) 0.1824(5) 0.46182(15) 0.0197(13) Uani 1 1 d D . . . .
H45 H 0.0523 0.1074 0.4575 0.024 Uiso 1 1 calc R U . . .
C46 C 0.1302(5) 0.2472(5) 0.44754(15) 0.0195(13) Uani 1 1 d D . . . .
C47 C 0.2127(5) 0.2121(5) 0.42419(15) 0.0200(13) Uani 1 1 d D . . . .
H47 H 0.2107 0.1329 0.4200 0.024 Uiso 1 1 calc R U . . .
C48 C 0.3208(5) 0.2501(5) 0.43616(15) 0.0206(13) Uani 1 1 d D . . . .
C49 C 0.4108(5) 0.1873(5) 0.44181(16) 0.0233(14) Uani 1 1 d D . . . .
H49 H 0.4106 0.1130 0.4367 0.028 Uiso 1 1 calc R U . . .
C50 C 0.5015(5) 0.2328(5) 0.45498(16) 0.0232(14) Uani 1 1 d D . . . .
H50 H 0.5634 0.1895 0.4585 0.028 Uiso 1 1 calc R U . . .
C51 C 0.5030(5) 0.3407(5) 0.46312(15) 0.0213(13) Uani 1 1 d D . . . .
C52 C 0.4137(5) 0.4065(5) 0.45605(15) 0.0212(13) Uani 1 1 d D . . . .
H52 H 0.4149 0.4815 0.4605 0.025 Uiso 1 1 calc R U . . .
C53 C 0.3245(5) 0.3601(5) 0.44254(14) 0.0190(13) Uani 1 1 d D . . . .
C54 C 0.2191(5) 0.4178(5) 0.43509(14) 0.0202(13) Uani 1 1 d D . . . .
H54 H 0.2218 0.4969 0.4393 0.024 Uiso 1 1 calc R U . . .
C55 C 0.1916(5) 0.3923(5) 0.40242(15) 0.0234(14) Uani 1 1 d D . . . .
C56 C 0.1672(6) 0.4643(6) 0.38013(16) 0.0273(15) Uani 1 1 d D . . . .
H56 H 0.1711 0.5396 0.3839 0.033 Uiso 1 1 calc R U . . .
C57 C 0.1364(6) 0.4262(7) 0.35173(17) 0.0323(17) Uani 1 1 d D . . . .
H57 H 0.1184 0.4760 0.3362 0.039 Uiso 1 1 calc R U . . .
C58 C 0.1319(6) 0.3171(7) 0.34598(16) 0.0344(18) Uani 1 1 d D . . . .
H58 H 0.1109 0.2923 0.3266 0.041 Uiso 1 1 calc R U . . .
C59 C 0.1580(5) 0.2433(6) 0.36835(16) 0.0258(14) Uani 1 1 d D . . . .
H59 H 0.1549 0.1681 0.3644 0.031 Uiso 1 1 calc R U . . .
C60 C 0.1882(5) 0.2804(5) 0.39629(15) 0.0224(14) Uani 1 1 d D . . . .
N3 N -0.0915(4) 0.1623(5) 0.49822(13) 0.0245(12) Uani 1 1 d D . . . .
H3 H -0.1608 0.1733 0.4954 0.029 Uiso 1 1 calc R U . . .
O3 O 0.0361(4) 0.0675(4) 0.52278(12) 0.0263(10) Uani 1 1 d D . . . .
C61 C -0.0596(5) 0.0827(6) 0.51673(15) 0.0238(14) Uani 1 1 d D . . . .
C62 C -0.1459(5) 0.0119(5) 0.53006(15) 0.0225(14) Uani 1 1 d D . . . .
C63 C -0.2492(6) 0.0053(6) 0.51894(16) 0.0256(14) Uani 1 1 d D . . . .
H63 H -0.2704 0.0495 0.5025 0.031 Uiso 1 1 calc R U . . .
C64 C -0.3226(6) -0.0659(6) 0.53166(17) 0.0305(16) Uani 1 1 d D . . . .
H64 H -0.3940 -0.0696 0.5240 0.037 Uiso 1 1 calc R U . . .
C65 C -0.2924(6) -0.1314(6) 0.55551(17) 0.0282(15) Uani 1 1 d D . . . .
C66 C -0.1877(6) -0.1262(6) 0.56665(18) 0.0319(16) Uani 1 1 d D . . . .
H66 H -0.1660 -0.1718 0.5828 0.038 Uiso 1 1 calc R U . . .
C67 C -0.1150(6) -0.0538(6) 0.55401(16) 0.0269(15) Uani 1 1 d D . . . .
H67 H -0.0437 -0.0491 0.5618 0.032 Uiso 1 1 calc R U . . .
C68 C -0.3676(7) -0.2078(7) 0.56910(19) 0.0387(19) Uani 1 1 d D . . . .
C69 C -0.4250(8) -0.2693(8) 0.5803(2) 0.051(2) Uani 1 1 d D . . . .
H69 H -0.4721 -0.3199 0.5896 0.061 Uiso 1 1 calc R U . . .
N4 N 0.5868(4) 0.3908(5) 0.47970(13) 0.0227(12) Uani 1 1 d D U . . .
H4 H 0.5842 0.4615 0.4812 0.027 Uiso 0.76(4) 1 calc R U P A 1
H4A H 0.5858 0.4617 0.4796 0.027 Uiso 0.24(4) 1 calc R U P A 2
O4 O 0.6942(15) 0.2459(9) 0.4897(4) 0.026(3) Uani 0.76(4) 1 d D U P A 1
C71 C 0.6697(8) 0.3417(9) 0.4934(3) 0.0219(14) Uani 0.76(4) 1 d D U P A 1
C72 C 0.7307(7) 0.4088(10) 0.5160(3) 0.0262(15) Uani 0.76(4) 1 d D U P A 1
C73 C 0.7604(12) 0.3581(11) 0.5430(3) 0.025(2) Uani 0.76(4) 1 d D U P A 1
H73 H 0.7413 0.2848 0.5463 0.030 Uiso 0.76(4) 1 calc R U P A 1
C74 C 0.8168(11) 0.4132(13) 0.5646(3) 0.029(2) Uani 0.76(4) 1 d D U P A 1
H74 H 0.8374 0.3774 0.5827 0.035 Uiso 0.76(4) 1 calc R U P A 1
C75 C 0.8443(12) 0.5204(12) 0.5605(3) 0.035(3) Uani 0.76(4) 1 d D U P A 1
C76 C 0.8161(11) 0.5719(11) 0.5335(4) 0.034(3) Uani 0.76(4) 1 d D U P A 1
H76 H 0.8358 0.6450 0.5302 0.041 Uiso 0.76(4) 1 calc R U P A 1
C77 C 0.7592(12) 0.5159(11) 0.5114(3) 0.027(3) Uani 0.76(4) 1 d D U P A 1
H77 H 0.7399 0.5510 0.4931 0.033 Uiso 0.76(4) 1 calc R U P A 1
C78 C 0.9028(14) 0.5819(12) 0.5829(4) 0.047(4) Uani 0.76(4) 1 d D U P A 1
C79 C 0.9469(19) 0.6241(14) 0.6027(5) 0.072(7) Uani 0.76(4) 1 d D U P A 1
H79 H 0.9831 0.6586 0.6190 0.086 Uiso 0.76(4) 1 calc R U P A 1
O4A O 0.687(5) 0.249(3) 0.4955(14) 0.026(3) Uani 0.24(4) 1 d D U P A 2
C71A C 0.6668(18) 0.347(2) 0.4954(6) 0.0219(14) Uani 0.24(4) 1 d D U P A 2
C72A C 0.7350(18) 0.418(3) 0.5149(7) 0.0262(15) Uani 0.24(4) 1 d D U P A 2
C73A C 0.762(4) 0.383(3) 0.5440(8) 0.025(2) Uani 0.24(4) 1 d D U P A 2
H73A H 0.7389 0.3138 0.5507 0.030 Uiso 0.24(4) 1 calc R U P A 2
C74A C 0.821(3) 0.448(4) 0.5629(8) 0.029(2) Uani 0.24(4) 1 d D U P A 2
H74A H 0.8356 0.4243 0.5829 0.035 Uiso 0.24(4) 1 calc R U P A 2
C75A C 0.859(4) 0.546(3) 0.5533(9) 0.035(3) Uani 0.24(4) 1 d D U P A 2
C76A C 0.834(4) 0.582(3) 0.5244(10) 0.034(3) Uani 0.24(4) 1 d D U P A 2
H76A H 0.8585 0.6503 0.5177 0.041 Uiso 0.24(4) 1 calc R U P A 2
C77A C 0.772(4) 0.518(3) 0.5053(9) 0.027(3) Uani 0.24(4) 1 d D U P A 2
H77A H 0.7561 0.5422 0.4855 0.033 Uiso 0.24(4) 1 calc R U P A 2
C78A C 0.931(4) 0.607(4) 0.5727(12) 0.047(4) Uani 0.24(4) 1 d D U P A 2
C79A C 0.980(5) 0.650(5) 0.5915(14) 0.072(7) Uani 0.24(4) 1 d D U P A 2
H79A H 1.0191 0.6855 0.6070 0.086 Uiso 0.24(4) 1 calc R U P A 2
C1S C 0.1353(6) 0.8675(5) 0.3378(2) 0.047(2) Uani 1 1 d D U . . .
H1S H 0.0973 0.8610 0.3179 0.057 Uiso 1 1 calc R U . . .
Cl1 Cl 0.2416(2) 0.9586(2) 0.33288(7) 0.0567(6) Uani 1 1 d D U . . .
Cl2 Cl 0.0419(2) 0.9181(2) 0.36394(5) 0.0547(6) Uani 1 1 d D U . . .
Cl3 Cl 0.1750(2) 0.7370(2) 0.34865(6) 0.0589(7) Uani 1 1 d D U . . .
C2S C 0.2803(7) 0.7896(8) 0.5719(2) 0.056(3) Uani 0.813(14) 1 d D U P B 1
H2S H 0.3178 0.7353 0.5590 0.067 Uiso 0.813(14) 1 calc R U P B 1
Cl4 Cl 0.3045(6) 0.7576(5) 0.60961(12) 0.0615(14) Uani 0.813(14) 1 d D U P B 1
Cl5 Cl 0.3296(6) 0.9170(4) 0.56291(14) 0.090(2) Uani 0.813(14) 1 d D U P B 1
Cl6 Cl 0.1419(4) 0.7822(7) 0.56483(13) 0.092(2) Uani 0.813(14) 1 d D U P B 1
C2T C 0.306(3) 0.815(2) 0.5718(8) 0.089(8) Uani 0.187(14) 1 d D U P B 2
H2T H 0.3463 0.7719 0.5565 0.107 Uiso 0.187(14) 1 calc R U P B 2
Cl4A Cl 0.292(4) 0.737(3) 0.6045(9) 0.099(10) Uani 0.187(14) 1 d D U P B 2
Cl5A Cl 0.378(3) 0.933(2) 0.5795(10) 0.129(9) Uani 0.187(14) 1 d D U P B 2
Cl6A Cl 0.179(3) 0.848(3) 0.5572(6) 0.102(7) Uani 0.187(14) 1 d D U P B 2
C3S C 0.6591(9) 0.7761(7) 0.6612(4) 0.064(3) Uani 0.695(8) 1 d D U P C 1
H3S H 0.6945 0.7876 0.6812 0.076 Uiso 0.695(8) 1 calc R U P C 1
Cl7 Cl 0.6439(3) 0.9023(2) 0.64449(9) 0.0486(10) Uani 0.695(8) 1 d D U P C 1
Cl8 Cl 0.5335(5) 0.7168(5) 0.66798(18) 0.077(2) Uani 0.695(8) 1 d D U P C 1
Cl9 Cl 0.7384(3) 0.6845(3) 0.64112(10) 0.0644(12) Uani 0.695(8) 1 d D U P C 1
C3T C 0.660(2) 0.740(3) 0.6564(10) 0.064(3) Uani 0.305(8) 1 d D U P C 2
H3T1 H 0.7172 0.6911 0.6636 0.076 Uiso 0.305(8) 1 calc R U P C 2
H3T2 H 0.6770 0.7624 0.6356 0.076 Uiso 0.305(8) 1 calc R U P C 2
Cl7A Cl 0.6507(19) 0.8525(18) 0.6798(6) 0.162(8) Uani 0.305(8) 1 d D U P C 2
Cl8A Cl 0.5354(19) 0.6734(19) 0.6571(5) 0.109(7) Uani 0.305(8) 1 d D U P C 2

loop_
_atom_site_aniso_label
_atom_site_aniso_U_11
_atom_site_aniso_U_22
_atom_site_aniso_U_33
_atom_site_aniso_U_23
_atom_site_aniso_U_13
_atom_site_aniso_U_12
C1 0.020(3) 0.021(3) 0.035(4) -0.010(3) 0.000(3) 0.002(3)
C2 0.014(3) 0.025(4) 0.046(4) -0.006(3) -0.001(3) -0.002(3)
C3 0.025(4) 0.018(3) 0.033(4) 0.000(3) -0.006(3) 0.009(3)
C4 0.027(4) 0.025(4) 0.027(3) -0.008(3) -0.003(3) 0.003(3)
C5 0.016(3) 0.025(3) 0.029(3) -0.004(3) -0.002(3) -0.002(3)
C6 0.022(3) 0.028(4) 0.026(3) -0.009(3) -0.002(3) -0.002(3)
C7 0.019(3) 0.034(4) 0.025(3) -0.003(3) 0.000(3) -0.002(3)
C8 0.019(3) 0.038(4) 0.021(3) 0.005(3) 0.002(3) -0.001(3)
C9 0.011(3) 0.030(4) 0.027(3) 0.010(3) 0.000(2) 0.000(3)
C10 0.019(3) 0.025(3) 0.025(3) 0.005(3) 0.000(3) 0.006(3)
C11 0.020(3) 0.025(3) 0.024(3) 0.003(3) 0.001(3) 0.000(3)
C12 0.017(3) 0.031(4) 0.028(3) 0.001(3) 0.000(3) 0.006(3)
C13 0.016(3) 0.022(3) 0.024(3) -0.001(3) 0.003(2) 0.002(2)
C14 0.015(3) 0.036(4) 0.036(4) -0.004(3) 0.004(3) -0.001(3)
C15 0.030(4) 0.023(4) 0.039(4) -0.009(3) 0.007(3) -0.009(3)
C16 0.037(4) 0.032(4) 0.043(5) -0.012(3) 0.015(4) -0.002(3)
C17 0.056(6) 0.041(5) 0.044(5) -0.013(4) 0.021(4) -0.013(4)
C18 0.074(7) 0.041(5) 0.031(4) -0.006(4) 0.011(4) -0.005(5)
C19 0.048(5) 0.033(4) 0.035(4) -0.007(3) 0.004(4) -0.010(4)
C20 0.033(4) 0.022(4) 0.035(4) -0.003(3) 0.006(3) -0.006(3)
N1 0.017(3) 0.020(3) 0.034(3) -0.004(2) -0.001(2) 0.001(2)
O1 0.032(3) 0.025(3) 0.030(3) -0.005(2) 0.000(2) 0.008(2)
C21 0.025(3) 0.019(3) 0.029(4) -0.006(3) -0.005(3) 0.003(3)
C22 0.017(3) 0.030(4) 0.025(3) -0.002(3) -0.006(3) 0.008(3)
C23 0.030(4) 0.024(4) 0.038(4) 0.003(3) 0.005(3) 0.008(3)
C24 0.039(4) 0.019(3) 0.040(4) -0.002(3) 0.011(3) 0.005(3)
C25 0.024(4) 0.040(4) 0.027(4) 0.003(3) -0.004(3) 0.002(3)
C26 0.021(4) 0.038(5) 0.065(6) 0.006(4) 0.011(4) 0.013(3)
C27 0.035(4) 0.032(4) 0.051(5) 0.001(4) 0.004(4) 0.013(3)
C28 0.024(4) 0.039(5) 0.044(5) -0.004(4) -0.003(3) -0.002(3)
C29 0.035(5) 0.062(6) 0.050(5) 0.011(5) 0.000(4) -0.014(4)
N2 0.013(3) 0.027(3) 0.027(3) -0.001(2) 0.000(2) 0.002(2)
O2 0.021(3) 0.022(3) 0.048(3) -0.003(2) 0.005(2) 0.0082(19)
C31 0.023(4) 0.026(4) 0.030(4) 0.003(3) -0.002(3) 0.005(3)
C32 0.022(3) 0.025(4) 0.035(4) 0.002(3) -0.005(3) 0.006(3)
C33 0.040(4) 0.025(4) 0.034(4) 0.000(3) -0.001(3) 0.003(3)
C34 0.042(5) 0.030(4) 0.037(4) -0.005(3) -0.011(4) 0.004(3)
C35 0.025(4) 0.029(4) 0.060(5) -0.007(4) -0.021(4) 0.014(3)
C36 0.019(4) 0.032(4) 0.071(6) -0.009(4) 0.001(4) 0.007(3)
C37 0.022(4) 0.038(5) 0.048(5) -0.007(4) 0.004(3) 0.008(3)
C38 0.043(5) 0.042(5) 0.070(6) -0.022(5) -0.014(5) 0.022(4)
C39 0.037(5) 0.058(6) 0.099(9) -0.041(6) -0.025(5) 0.019(5)
C41 0.010(3) 0.019(3) 0.027(3) 0.002(3) -0.002(2) 0.004(2)
C42 0.019(3) 0.022(3) 0.033(4) -0.006(3) -0.003(3) 0.001(3)
C43 0.017(3) 0.032(4) 0.029(4) -0.002(3) 0.001(3) 0.005(3)
C44 0.010(3) 0.019(3) 0.029(3) 0.001(3) -0.004(2) 0.004(2)
C45 0.014(3) 0.019(3) 0.025(3) 0.004(2) -0.006(2) 0.003(2)
C46 0.014(3) 0.019(3) 0.025(3) 0.001(3) -0.003(2) 0.008(2)
C47 0.020(3) 0.016(3) 0.025(3) -0.001(2) 0.003(3) 0.003(2)
C48 0.021(3) 0.019(3) 0.022(3) 0.000(2) 0.004(3) 0.002(2)
C49 0.019(3) 0.021(3) 0.029(3) -0.002(3) 0.001(3) 0.007(3)
C50 0.016(3) 0.023(3) 0.031(3) 0.004(3) 0.002(3) 0.007(3)
C51 0.016(3) 0.025(3) 0.023(3) 0.001(3) 0.002(2) 0.002(3)
C52 0.019(3) 0.021(3) 0.023(3) 0.002(3) 0.000(3) 0.001(3)
C53 0.016(3) 0.020(3) 0.021(3) 0.003(2) 0.002(2) 0.004(2)
C54 0.014(3) 0.019(3) 0.028(3) 0.003(3) 0.002(3) 0.005(2)
C55 0.020(3) 0.023(3) 0.027(3) 0.002(3) 0.006(3) -0.002(3)
C56 0.021(3) 0.027(4) 0.033(4) 0.001(3) 0.002(3) 0.006(3)
C57 0.028(4) 0.044(5) 0.025(4) 0.010(3) 0.001(3) -0.002(3)
C58 0.030(4) 0.055(5) 0.019(3) -0.002(3) 0.001(3) -0.008(4)
C59 0.019(3) 0.024(3) 0.035(4) -0.004(3) 0.003(3) -0.002(3)
C60 0.017(3) 0.023(3) 0.027(3) 0.001(3) 0.000(3) 0.005(3)
N3 0.016(3) 0.026(3) 0.031(3) 0.005(2) 0.001(2) 0.002(2)
O3 0.017(2) 0.027(3) 0.035(3) 0.006(2) 0.000(2) 0.0048(19)
C61 0.019(3) 0.028(4) 0.024(3) -0.002(3) -0.001(3) 0.002(3)
C62 0.018(3) 0.020(3) 0.029(3) -0.002(3) 0.003(3) 0.002(3)
C63 0.026(4) 0.024(3) 0.027(3) 0.002(3) -0.001(3) 0.000(3)
C64 0.022(4) 0.034(4) 0.035(4) -0.005(3) -0.001(3) -0.012(3)
C65 0.026(4) 0.025(4) 0.034(4) -0.006(3) 0.002(3) -0.008(3)
C66 0.032(4) 0.029(4) 0.034(4) 0.006(3) -0.001(3) -0.002(3)
C67 0.024(3) 0.026(4) 0.031(4) 0.003(3) -0.001(3) 0.002(3)
C68 0.034(4) 0.042(5) 0.039(4) -0.004(4) -0.001(3) -0.012(4)
C69 0.057(6) 0.049(5) 0.047(5) -0.001(4) 0.009(5) -0.024(5)
N4 0.019(3) 0.016(3) 0.034(3) 0.002(2) -0.004(2) 0.004(2)
O4 0.016(3) 0.027(2) 0.037(8) 0.002(3) -0.002(5) 0.0075(19)
C71 0.014(3) 0.023(3) 0.029(3) 0.002(2) 0.004(2) 0.003(2)
C72 0.014(3) 0.028(3) 0.036(3) -0.001(3) -0.002(2) 0.005(2)
C73 0.018(3) 0.026(5) 0.032(3) -0.001(3) -0.001(3) 0.006(4)
C74 0.030(4) 0.023(6) 0.035(4) 0.000(4) -0.009(3) 0.010(4)
C75 0.042(5) 0.021(6) 0.042(6) 0.001(4) -0.012(4) 0.006(4)
C76 0.031(6) 0.025(4) 0.045(6) 0.001(4) -0.010(5) 0.006(3)
C77 0.019(5) 0.029(3) 0.035(5) 0.000(3) 0.002(5) 0.006(3)
C78 0.059(8) 0.020(6) 0.061(8) -0.008(5) -0.026(7) 0.018(5)
C79 0.101(14) 0.033(8) 0.081(11) -0.012(8) -0.053(11) 0.016(7)
O4A 0.016(3) 0.027(2) 0.037(8) 0.002(3) -0.002(5) 0.0075(19)
C71A 0.014(3) 0.023(3) 0.029(3) 0.002(2) 0.004(2) 0.003(2)
C72A 0.014(3) 0.028(3) 0.036(3) -0.001(3) -0.002(2) 0.005(2)
C73A 0.018(3) 0.026(5) 0.032(3) -0.001(3) -0.001(3) 0.006(4)
C74A 0.030(4) 0.023(6) 0.035(4) 0.000(4) -0.009(3) 0.010(4)
C75A 0.042(5) 0.021(6) 0.042(6) 0.001(4) -0.012(4) 0.006(4)
C76A 0.031(6) 0.025(4) 0.045(6) 0.001(4) -0.010(5) 0.006(3)
C77A 0.019(5) 0.029(3) 0.035(5) 0.000(3) 0.002(5) 0.006(3)
C78A 0.059(8) 0.020(6) 0.061(8) -0.008(5) -0.026(7) 0.018(5)
C79A 0.101(14) 0.033(8) 0.081(11) -0.012(8) -0.053(11) 0.016(7)
C1S 0.057(5) 0.035(4) 0.050(5) 0.003(4) 0.002(4) 0.010(4)
Cl1 0.0439(13) 0.0536(14) 0.0727(16) -0.0183(12) -0.0014(11) 0.0033(10)
Cl2 0.0638(15) 0.0552(14) 0.0452(12) 0.0031(10) 0.0110(11) 0.0144(11)
Cl3 0.0756(18) 0.0471(13) 0.0542(14) 0.0021(10) 0.0048(12) 0.0081(12)
C2S 0.066(7) 0.055(6) 0.046(6) -0.005(5) 0.003(5) 0.021(5)
Cl4 0.079(3) 0.066(3) 0.0400(19) 0.0138(19) 0.0009(17) -0.004(2)
Cl5 0.123(4) 0.058(2) 0.091(4) 0.032(2) 0.028(3) 0.023(2)
Cl6 0.064(3) 0.125(5) 0.086(3) -0.036(3) -0.006(2) 0.036(3)
C2T 0.105(14) 0.077(14) 0.086(14) 0.005(12) 0.000(12) 0.021(11)
Cl4A 0.096(16) 0.096(16) 0.103(16) 0.007(13) -0.012(13) 0.003(13)
Cl5A 0.158(18) 0.088(13) 0.14(2) 0.007(13) -0.007(16) -0.002(12)
Cl6A 0.122(14) 0.089(14) 0.093(13) 0.006(11) -0.016(11) 0.032(11)
C3S 0.052(5) 0.059(7) 0.079(8) 0.013(6) -0.012(5) -0.001(5)
Cl7 0.0333(16) 0.0330(16) 0.080(2) -0.0006(14) 0.0106(15) -0.0038(12)
Cl8 0.042(2) 0.077(4) 0.112(6) 0.058(4) -0.010(3) -0.013(2)
Cl9 0.065(2) 0.051(2) 0.077(3) 0.0120(18) -0.0126(19) -0.0004(17)
C3T 0.052(5) 0.059(7) 0.079(8) 0.013(6) -0.012(5) -0.001(5)
Cl7A 0.139(13) 0.160(13) 0.187(16) -0.053(12) 0.013(12) -0.012(11)
Cl8A 0.098(10) 0.130(15) 0.098(12) 0.034(10) -0.004(8) -0.029(10)

loop_
_atom_type_symbol
_atom_type_description
_atom_type_scat_dispersion_real
_atom_type_scat_dispersion_imag
_atom_type_scat_source
C C 0.0181 0.0091 'International Tables Vol C Tables 4.2.6.8 and 6.1.1.4'
H H 0.0000 0.0000 'International Tables Vol C Tables 4.2.6.8 and 6.1.1.4'
N N 0.0311 0.0180 'International Tables Vol C Tables 4.2.6.8 and 6.1.1.4'
O O 0.0492 0.0322 'International Tables Vol C Tables 4.2.6.8 and 6.1.1.4'
Cl Cl 0.3639 0.7018 'International Tables Vol C Tables 4.2.6.8 and 6.1.1.4'

loop_
_geom_angle_atom_site_label_1
_geom_angle_atom_site_label_2
_geom_angle_atom_site_label_3
_geom_angle
C2 C1 C6 120.4(7)
C2 C1 C14 127.1(6)
C6 C1 C14 112.4(6)
C1 C2 C3 119.5(6)
C1 C2 H2A 120.2
C3 C2 H2A 120.2
C4 C3 C2 120.8(6)
C4 C3 H3A 119.6
C2 C3 H3A 119.6
C3 C4 C5 120.2(7)
C3 C4 N1 120.4(6)
C5 C4 N1 119.3(6)
C6 C5 C4 118.9(6)
C6 C5 H5 120.6
C4 C5 H5 120.6
C5 C6 C1 120.2(7)
C5 C6 C7 127.0(6)
C1 C6 C7 112.8(6)
C8 C7 C6 105.3(5)
C8 C7 C20 106.5(6)
C6 C7 C20 106.6(6)
C8 C7 H7 112.6
C6 C7 H7 112.6
C20 C7 H7 112.6
C9 C8 C13 118.9(6)
C9 C8 C7 127.4(6)
C13 C8 C7 113.7(6)
C10 C9 C8 120.9(6)
C10 C9 H9 119.5
C8 C9 H9 119.5
C9 C10 C11 119.2(6)
C9 C10 H10 120.4
C11 C10 H10 120.4
C12 C11 C10 121.0(6)
C12 C11 N2 116.0(6)
C10 C11 N2 123.0(6)
C11 C12 C13 119.6(6)
C11 C12 H12 120.2
C13 C12 H12 120.2
C12 C13 C8 120.3(6)
C12 C13 C14 127.2(6)
C8 C13 C14 112.4(6)
C13 C14 C15 107.1(6)
C13 C14 C1 105.0(5)
C15 C14 C1 105.7(6)
C13 C14 H14 112.8
C15 C14 H14 112.8
C1 C14 H14 112.8
C16 C15 C20 118.8(7)
C16 C15 C14 127.9(7)
C20 C15 C14 113.3(6)
C15 C16 C17 119.4(8)
C15 C16 H16 120.3
C17 C16 H16 120.3
C18 C17 C16 121.7(8)
C18 C17 H17 119.1
C16 C17 H17 119.1
C17 C18 C19 119.8(9)
C17 C18 H18 120.1
C19 C18 H18 120.1
C20 C19 C18 119.2(9)
C20 C19 H19 120.4
C18 C19 H19 120.4
C19 C20 C15 121.1(7)
C19 C20 C7 127.3(7)
C15 C20 C7 111.5(6)
C21 N1 C4 122.1(6)
C21 N1 H1 118.9
C4 N1 H1 118.9
O1 C21 N1 121.8(7)
O1 C21 C22 119.7(6)
N1 C21 C22 118.3(6)
C23 C22 C27 117.9(7)
C23 C22 C21 125.2(6)
C27 C22 C21 117.0(6)
C24 C23 C22 121.4(7)
C24 C23 H23 119.3
C22 C23 H23 119.3
C23 C24 C25 121.9(7)
C23 C24 H24 119.0
C25 C24 H24 119.0
C24 C25 C26 116.9(7)
C24 C25 C28 122.8(7)
C26 C25 C28 120.3(7)
C27 C26 C25 121.8(7)
C27 C26 H26 119.1
C25 C26 H26 119.1
C26 C27 C22 120.1(7)
C26 C27 H27 120.0
C22 C27 H27 120.0
C29 C28 C25 179.8(12)
C28 C29 H29 180.0
C31 N2 C11 128.1(6)
C31 N2 H2 116.0
C11 N2 H2 116.0
O2 C31 N2 124.1(7)
O2 C31 C32 119.1(6)
N2 C31 C32 116.8(6)
C33 C32 C37 119.1(7)
C33 C32 C31 118.7(6)
C37 C32 C31 122.0(7)
C34 C33 C32 120.6(8)
C34 C33 H33 119.7
C32 C33 H33 119.7
C33 C34 C35 120.8(8)
C33 C34 H34 119.6
C35 C34 H34 119.6
C36 C35 C34 119.0(7)
C36 C35 C38 120.0(8)
C34 C35 C38 121.0(8)
C35 C36 C37 121.4(8)
C35 C36 H36 119.3
C37 C36 H36 119.3
C36 C37 C32 119.0(7)
C36 C37 H37 120.5
C32 C37 H37 120.5
C39 C38 C35 178.6(12)
C38 C39 H39 180.0
C42 C41 C46 120.1(6)
C42 C41 C54 127.0(6)
C46 C41 C54 112.9(5)
C41 C42 C43 120.4(6)
C41 C42 H42 119.8
C43 C42 H42 119.8
C44 C43 C42 119.4(6)
C44 C43 H43 120.3
C42 C43 H43 120.3
C43 C44 C45 121.0(6)
C43 C44 N3 120.1(6)
C45 C44 N3 118.8(6)
C46 C45 C44 118.6(6)
C46 C45 H45 120.7
C44 C45 H45 120.7
C45 C46 C41 120.4(6)
C45 C46 C47 126.6(6)
C41 C46 C47 112.9(6)
C48 C47 C46 105.5(5)
C48 C47 C60 106.6(5)
C46 C47 C60 105.0(5)
C48 C47 H47 113.0
C46 C47 H47 113.0
C60 C47 H47 113.0
C49 C48 C53 119.1(6)
C49 C48 C47 127.0(6)
C53 C48 C47 113.8(5)
C48 C49 C50 120.1(6)
C48 C49 H49 120.0
C50 C49 H49 120.0
C51 C50 C49 120.9(6)
C51 C50 H50 119.6
C49 C50 H50 119.6
C50 C51 C52 119.4(6)
C50 C51 N4 124.6(6)
C52 C51 N4 116.0(6)
C53 C52 C51 118.9(6)
C53 C52 H52 120.6
C51 C52 H52 120.6
C52 C53 C48 121.4(6)
C52 C53 C54 125.7(6)
C48 C53 C54 112.7(6)
C55 C54 C41 104.5(5)
C55 C54 C53 107.5(5)
C41 C54 C53 105.1(5)
C55 C54 H54 113.0
C41 C54 H54 113.0
C53 C54 H54 113.0
C56 C55 C60 119.7(6)
C56 C55 C54 127.1(6)
C60 C55 C54 113.2(6)
C55 C56 C57 119.4(7)
C55 C56 H56 120.3
C57 C56 H56 120.3
C58 C57 C56 120.6(7)
C58 C57 H57 119.7
C56 C57 H57 119.7
C57 C58 C59 120.4(7)
C57 C58 H58 119.8
C59 C58 H58 119.8
C60 C59 C58 119.1(7)
C60 C59 H59 120.4
C58 C59 H59 120.4
C59 C60 C55 120.7(6)
C59 C60 C47 126.7(6)
C55 C60 C47 112.5(6)
C61 N3 C44 121.3(5)
C61 N3 H3 119.3
C44 N3 H3 119.3
O3 C61 N3 122.0(6)
O3 C61 C62 120.7(6)
N3 C61 C62 117.3(6)
C63 C62 C67 119.7(6)
C63 C62 C61 123.9(6)
C67 C62 C61 116.4(6)
C62 C63 C64 120.3(7)
C62 C63 H63 119.9
C64 C63 H63 119.9
C65 C64 C63 120.4(7)
C65 C64 H64 119.8
C63 C64 H64 119.8
C64 C65 C66 119.8(7)
C64 C65 C68 121.6(7)
C66 C65 C68 118.7(7)
C65 C66 C67 119.5(7)
C65 C66 H66 120.3
C67 C66 H66 120.3
C66 C67 C62 120.4(7)
C66 C67 H67 119.8
C62 C67 H67 119.8
C69 C68 C65 178.2(11)
C68 C69 H69 180.0
C71A N4 C51 129.6(14)
C71 N4 C51 126.8(7)
C71 N4 H4 116.6
C51 N4 H4 116.6
C71A N4 H4A 115.2
C51 N4 H4A 115.2
O4 C71 N4 124.4(11)
O4 C71 C72 119.6(10)
N4 C71 C72 115.9(8)
C77 C72 C73 119.2(9)
C77 C72 C71 123.9(9)
C73 C72 C71 116.9(8)
C74 C73 C72 120.5(9)
C74 C73 H73 119.7
C72 C73 H73 119.7
C73 C74 C75 120.8(9)
C73 C74 H74 119.6
C75 C74 H74 119.6
C74 C75 C76 119.2(9)
C74 C75 C78 122.6(10)
C76 C75 C78 118.1(10)
C77 C76 C75 120.0(10)
C77 C76 H76 120.0
C75 C76 H76 120.0
C72 C77 C76 120.1(10)
C72 C77 H77 119.9
C76 C77 H77 119.9
C79 C78 C75 173.8(17)
C78 C79 H79 180.0
O4A C71A N4 124(3)
O4A C71A C72A 117(3)
N4 C71A C72A 118.6(18)
C77A C72A C73A 119(2)
C77A C72A C71A 122.5(17)
C73A C72A C71A 118.8(17)
C74A C73A C72A 120(2)
C74A C73A H73A 119.8
C72A C73A H73A 119.8
C73A C74A C75A 121(2)
C73A C74A H74A 119.5
C75A C74A H74A 119.5
C74A C75A C76A 119(2)
C74A C75A C78A 119(2)
C76A C75A C78A 121(2)
C77A C76A C75A 120(2)
C77A C76A H76A 119.9
C75A C76A H76A 119.9
C76A C77A C72A 120(2)
C76A C77A H77A 119.8
C72A C77A H77A 119.8
C79A C78A C75A 170(5)
C78A C79A H79A 180.0
Cl1 C1S Cl2 110.4(4)
Cl1 C1S Cl3 114.7(5)
Cl2 C1S Cl3 109.4(4)
Cl1 C1S H1S 107.4
Cl2 C1S H1S 107.4
Cl3 C1S H1S 107.4
Cl5 C2S Cl4 111.5(6)
Cl5 C2S Cl6 110.6(6)
Cl4 C2S Cl6 109.2(6)
Cl5 C2S H2S 108.5
Cl4 C2S H2S 108.5
Cl6 C2S H2S 108.5
Cl6A C2T Cl4A 110.2(14)
Cl6A C2T Cl5A 109.9(14)
Cl4A C2T Cl5A 110.6(14)
Cl6A C2T H2T 108.7
Cl4A C2T H2T 108.7
Cl5A C2T H2T 108.7
Cl7 C3S Cl9 115.4(8)
Cl7 C3S Cl8 110.8(7)
Cl9 C3S Cl8 108.4(7)
Cl7 C3S H3S 107.3
Cl9 C3S H3S 107.3
Cl8 C3S H3S 107.3
Cl7A C3T Cl8A 108.3(12)
Cl7A C3T H3T1 110.0
Cl8A C3T H3T1 110.0
Cl7A C3T H3T2 110.0
Cl8A C3T H3T2 110.0
H3T1 C3T H3T2 108.4

loop_
_geom_bond_atom_site_label_1
_geom_bond_atom_site_label_2
_geom_bond_distance
C1 C2 1.365(10)
C1 C6 1.412(9)
C1 C14 1.529(10)
C2 C3 1.406(10)
C2 H2A 0.9500
C3 C4 1.369(10)
C3 H3A 0.9500
C4 C5 1.413(10)
C4 N1 1.416(9)
C5 C6 1.388(10)
C5 H5 0.9500
C6 C7 1.524(10)
C7 C8 1.500(10)
C7 C20 1.529(9)
C7 H7 1.0000
C8 C9 1.390(10)
C8 C13 1.403(9)
C9 C10 1.383(10)
C9 H9 0.9500
C10 C11 1.388(9)
C10 H10 0.9500
C11 C12 1.381(9)
C11 N2 1.424(9)
C12 C13 1.382(10)
C12 H12 0.9500
C13 C14 1.515(9)
C14 C15 1.520(10)
C14 H14 1.0000
C15 C16 1.384(10)
C15 C20 1.424(10)
C16 C17 1.385(13)
C16 H16 0.9500
C17 C18 1.372(14)
C17 H17 0.9500
C18 C19 1.400(12)
C18 H18 0.9500
C19 C20 1.368(11)
C19 H19 0.9500
N1 C21 1.344(9)
N1 H1 0.8800
O1 C21 1.227(8)
C21 C22 1.505(10)
C22 C23 1.389(10)
C22 C27 1.400(10)
C23 C24 1.358(10)
C23 H23 0.9500
C24 C25 1.383(10)
C24 H24 0.9500
C25 C26 1.403(11)
C25 C28 1.435(11)
C26 C27 1.372(12)
C26 H26 0.9500
C27 H27 0.9500
C28 C29 1.160(12)
C29 H29 0.9500
N2 C31 1.343(9)
N2 H2 0.8800
O2 C31 1.245(8)
C31 C32 1.484(9)
C32 C33 1.390(10)
C32 C37 1.397(10)
C33 C34 1.364(10)
C33 H33 0.9500
C34 C35 1.386(11)
C34 H34 0.9500
C35 C36 1.368(11)
C35 C38 1.443(11)
C36 C37 1.392(11)
C36 H36 0.9500
C37 H37 0.9500
C38 C39 1.168(13)
C39 H39 0.9500
C41 C42 1.375(9)
C41 C46 1.412(9)
C41 C54 1.526(8)
C42 C43 1.392(10)
C42 H42 0.9500
C43 C44 1.386(9)
C43 H43 0.9500
C44 C45 1.414(9)
C44 N3 1.433(8)
C45 C46 1.376(9)
C45 H45 0.9500
C46 C47 1.519(8)
C47 C48 1.517(9)
C47 C60 1.530(9)
C47 H47 1.0000
C48 C49 1.384(9)
C48 C53 1.394(9)
C49 C50 1.387(9)
C49 H49 0.9500
C50 C51 1.386(9)
C50 H50 0.9500
C51 C52 1.410(9)
C51 N4 1.416(8)
C52 C53 1.384(9)
C52 H52 0.9500
C53 C54 1.526(8)
C54 C55 1.521(9)
C54 H54 1.0000
C55 C56 1.365(10)
C55 C60 1.414(9)
C56 C57 1.397(10)
C56 H56 0.9500
C57 C58 1.377(11)
C57 H57 0.9500
C58 C59 1.387(11)
C58 H58 0.9500
C59 C60 1.373(10)
C59 H59 0.9500
N3 C61 1.343(9)
N3 H3 0.8800
O3 C61 1.231(8)
C61 C62 1.505(9)
C62 C63 1.375(9)
C62 C67 1.392(9)
C63 C64 1.387(10)
C63 H63 0.9500
C64 C65 1.385(11)
C64 H64 0.9500
C65 C66 1.391(10)
C65 C68 1.460(10)
C66 C67 1.391(10)
C66 H66 0.9500
C67 H67 0.9500
C68 C69 1.156(12)
C69 H69 0.9500
N4 C71A 1.33(2)
N4 C71 1.340(11)
N4 H4 0.8800
N4 H4A 0.8800
O4 C71 1.237(10)
C71 C72 1.506(11)
C72 C77 1.390(12)
C72 C73 1.400(12)
C73 C74 1.370(12)
C73 H73 0.9500
C74 C75 1.384(12)
C74 H74 0.9500
C75 C76 1.404(13)
C75 C78 1.448(13)
C76 C77 1.392(12)
C76 H76 0.9500
C77 H77 0.9500
C78 C79 1.159(15)
C79 H79 0.9500
O4A C71A 1.24(2)
C71A C72A 1.500(19)
C72A C77A 1.390(19)
C72A C73A 1.401(19)
C73A C74A 1.37(2)
C73A H73A 0.9500
C74A C75A 1.38(2)
C74A H74A 0.9500
C75A C76A 1.39(2)
C75A C78A 1.46(2)
C76A C77A 1.39(2)
C76A H76A 0.9500
C77A H77A 0.9500
C78A C79A 1.16(2)
C79A H79A 0.9500
C1S Cl1 1.749(7)
C1S Cl2 1.755(7)
C1S Cl3 1.759(7)
C1S H1S 1.0000
C2S Cl5 1.740(9)
C2S Cl4 1.743(8)
C2S Cl6 1.748(9)
C2S H2S 1.0000
C2T Cl6A 1.745(11)
C2T Cl4A 1.748(12)
C2T Cl5A 1.748(12)
C2T H2T 1.0000
C3S Cl7 1.741(10)
C3S Cl9 1.746(10)
C3S Cl8 1.749(9)
C3S H3S 1.0000
C3T Cl7A 1.742(11)
C3T Cl8A 1.747(11)
C3T H3T1 0.9900
C3T H3T2 0.9900

loop_
_geom_hbond_atom_site_label_D
_geom_hbond_atom_site_label_H
_geom_hbond_atom_site_label_A
_geom_hbond_distance_DH
_geom_hbond_distance_HA
_geom_hbond_distance_DA
_geom_hbond_angle_DHA
_geom_hbond_site_symmetry_A
N1 H1 O2 0.88 2.09 2.947(8) 164.3 1_565
N2 H2 O3 0.88 2.06 2.898(7) 157.9 .
N3 H3 O4 0.88 2.03 2.878(16) 162.6 1_455
N3 H3 O4A 0.88 2.10 2.95(5) 160.7 1_455
N4 H4A O1 0.88 2.11 2.963(8) 162.0 .
C10 H10 O2 0.95 2.26 2.860(9) 120.4 .
C50 H50 O4 0.95 2.24 2.847(18) 120.5 .
C50 H50 O4A 0.95 2.37 2.93(6) 117.6 .
C1S H1S O3 1.00 2.40 3.230(11) 139.6 4_564
